data_7233079
loop_
_publ_author_name
'Swamy, Chinna Ayya P'
'Mukherjee, Sanjoy'
'Thilagar, Pakkirisamy'

_publ_section_title
;
 Tuning the solid state emission of meso-Me3SiC6H4 BODIPYs by tuning their
 solid state structure
;
_journal_name_full 'JOURNAL OF MATERIALS CHEMISTRY C'
_journal_page_first 4691
_journal_page_last 4698
_journal_paper_doi 10.1039/C3TC30632A
_journal_volume 1
_journal_year 2013
_chemical_formula_sum 'C22 H27 B F2 N2 Si'
_chemical_formula_weight 396.36
_space_group_IT_number 33
_space_group_name_Hall 'P 2c -2n'
_space_group_name_H-M_alt 'P n a 21'
_symmetry_cell_setting orthorhombic
_symmetry_space_group_name_H-M 'P n a 21'
_atom_sites_solution_hydrogens geom
_atom_sites_solution_primary direct
_atom_sites_solution_secondary difmap
_cell_angle_alpha 90.00
_cell_angle_beta 90.00
_cell_angle_gamma 90.00
_cell_formula_units_Z 8
_cell_length_a 30.7303(15)
_cell_length_b 6.5809(3)
_cell_length_c 20.9330(10)
_cell_measurement_reflns_used 9951
_cell_measurement_temperature 296(2)
_cell_measurement_theta_max 29.70
_cell_measurement_theta_min 2.35
_cell_volume 4233.3(3)
_computing_cell_refinement 'bruker saint'
_computing_data_collection 'Bruker Kappa Apex ccd'
_computing_data_reduction 'bruker saint'
_computing_molecular_graphics ORTEP-III
_computing_publication_material WinGXv1.80.05
_computing_structure_refinement 'SHELXL-97 (Sheldrick, 2008)'
_computing_structure_solution SHELXS-97
_diffrn_ambient_temperature 296(2)
_diffrn_detector_area_resol_mean 0.3
_diffrn_measured_fraction_theta_full 0.995
_diffrn_measured_fraction_theta_max 0.995
_diffrn_measurement_device_type 'Bruker kappa apex ccd'
_diffrn_measurement_method '\f and \w scans'
_diffrn_radiation_monochromator graphite
_diffrn_radiation_source 'fine-focus sealed tube'
_diffrn_radiation_type MoK\a
_diffrn_radiation_wavelength 0.71073
_diffrn_reflns_av_R_equivalents 0.0682
_diffrn_reflns_av_sigmaI/netI 0.0590
_diffrn_reflns_limit_h_max 43
_diffrn_reflns_limit_h_min -43
_diffrn_reflns_limit_k_max 9
_diffrn_reflns_limit_k_min -9
_diffrn_reflns_limit_l_max 29
_diffrn_reflns_limit_l_min -28
_diffrn_reflns_number 82961
_diffrn_reflns_theta_full 30.64
_diffrn_reflns_theta_max 30.64
_diffrn_reflns_theta_min 1.33
_exptl_absorpt_coefficient_mu 0.138
_exptl_absorpt_correction_T_max 0.992
_exptl_absorpt_correction_T_min 0.985
_exptl_absorpt_correction_type multi-scan
_exptl_absorpt_process_details sadabs
_exptl_crystal_colour orange
_exptl_crystal_density_diffrn 1.244
_exptl_crystal_density_method 'not measured'
_exptl_crystal_description 'plate like'
_exptl_crystal_F_000 1680
_exptl_crystal_size_max 0.12
_exptl_crystal_size_mid 0.09
_exptl_crystal_size_min 0.06
_refine_diff_density_max 2.220
_refine_diff_density_min -0.388
_refine_diff_density_rms 0.097
_refine_ls_abs_structure_details 'Flack H D (1983), Acta Cryst. A39, 876-881'
_refine_ls_abs_structure_Flack 0.00
_refine_ls_extinction_method none
_refine_ls_goodness_of_fit_ref 1.019
_refine_ls_hydrogen_treatment constr
_refine_ls_matrix_type full
_refine_ls_number_parameters 519
_refine_ls_number_reflns 12874
_refine_ls_number_restraints 1
_refine_ls_restrained_S_all 1.019
_refine_ls_R_factor_all 0.0965
_refine_ls_R_factor_gt 0.0686
_refine_ls_shift/su_max 0.001
_refine_ls_shift/su_mean 0.000
_refine_ls_structure_factor_coef Fsqd
_refine_ls_weighting_details 'calc w=1/[\s^2^(Fo^2^)+(0.1209P)^2^+0.2331P] where P=(Fo^2^+2Fc^2^)/3'
_refine_ls_weighting_scheme calc
_refine_ls_wR_factor_gt 0.1624
_refine_ls_wR_factor_ref 0.1849
_reflns_number_gt 9600
_reflns_number_total 12874
_reflns_threshold_expression >2sigma(I)
_cod_data_source_file 1000004.cif
_cod_data_source_block PCOD1000004
_cod_depositor_comments
;
The following automatic conversions were performed:

data item '_symmetry_cell_setting' value 'Orthorhombic' was changed
to 'orthorhombic' in accordance with the built-in table derived from
the CIF Core dictionary named 'cif_core.dic' version 2.4.5 last
updated on 2014-11-21.

Automatic conversion script
Id: cif_fix_values 6909 2019-04-08 15:41:33Z antanas 
;
_cod_original_sg_symbol_H-M 'Pna2(1) '
_cod_database_code 7233079

loop_
_symmetry_equiv_pos_as_xyz
'x, y, z'
'-x, -y, z+1/2'
'x+1/2, -y+1/2, z'
'-x+1/2, y+1/2, z+1/2'

loop_
_atom_site_label
_atom_site_type_symbol
_atom_site_fract_x
_atom_site_fract_y
_atom_site_fract_z
_atom_site_U_iso_or_equiv
_atom_site_adp_type
_atom_site_occupancy
_atom_site_symmetry_multiplicity
_atom_site_calc_flag
_atom_site_refinement_flags
_atom_site_disorder_assembly
_atom_site_disorder_group
Si1 Si 0.37769(2) 1.02038(11) 0.18419(4) 0.01868(16) Uani 1 1 d . . .
Si2 Si 0.87510(2) 0.53055(12) 0.50892(4) 0.02114(17) Uani 1 1 d . . .
F1 F 0.16300(6) 0.9641(3) 0.48304(9) 0.0293(4) Uani 1 1 d . . .
F2 F 0.22519(6) 1.1408(2) 0.49994(9) 0.0271(4) Uani 1 1 d . . .
F3 F 1.02679(6) 0.6560(2) 0.19285(8) 0.0249(4) Uani 1 1 d . . .
F4 F 1.08942(6) 0.4776(3) 0.20774(10) 0.0299(4) Uani 1 1 d . . .
N1 N 0.22953(7) 0.8355(3) 0.43775(12) 0.0175(4) Uani 1 1 d . . .
N2 N 0.19420(7) 1.1432(3) 0.39364(11) 0.0179(4) Uani 1 1 d . . .
N3 N 1.02323(7) 0.3496(3) 0.25546(11) 0.0179(4) Uani 1 1 d . . .
N4 N 1.05998(7) 0.6583(3) 0.29753(11) 0.0166(4) Uani 1 1 d . . .
B1 B 0.20250(10) 1.0238(5) 0.45614(15) 0.0195(6) Uani 1 1 d . . .
B2 B 1.05048(10) 0.5373(4) 0.23587(16) 0.0197(6) Uani 1 1 d . . .
C1 C 0.23650(8) 0.9201(4) 0.32570(13) 0.0153(5) Uani 1 1 d . . .
C2 C 0.24571(8) 0.7917(4) 0.37676(13) 0.0158(5) Uani 1 1 d . . .
C3 C 0.27136(9) 0.6109(4) 0.38120(14) 0.0194(5) Uani 1 1 d . . .
C4 C 0.26906(9) 0.5503(4) 0.44385(16) 0.0240(6) Uani 1 1 d . . .
H4 H 0.2820 0.4345 0.4608 0.029 Uiso 1 1 calc R . .
C5 C 0.24434(9) 0.6894(4) 0.47781(15) 0.0222(6) Uani 1 1 d . . .
C6 C 0.21006(8) 1.0919(4) 0.33325(13) 0.0163(5) Uani 1 1 d . . .
C7 C 0.19415(9) 1.2365(4) 0.28851(16) 0.0173(6) Uani 1 1 d . . .
C8 C 0.16951(9) 1.3720(4) 0.32346(15) 0.0218(6) Uani 1 1 d . . .
H8 H 0.1549 1.4840 0.3070 0.026 Uiso 1 1 calc R . .
C9 C 0.17020(9) 1.3135(4) 0.38734(15) 0.0204(5) Uani 1 1 d . . .
C10 C 0.29624(10) 0.5032(4) 0.32960(15) 0.0244(6) Uani 1 1 d . . .
H10A H 0.3102 0.3853 0.3472 0.037 Uiso 1 1 calc R . .
H10B H 0.3179 0.5930 0.3123 0.037 Uiso 1 1 calc R . .
H10C H 0.2766 0.4626 0.2963 0.037 Uiso 1 1 calc R . .
C11 C 0.23413(11) 0.6904(5) 0.54788(16) 0.0331(7) Uani 1 1 d . . .
H11A H 0.2537 0.7806 0.5696 0.050 Uiso 1 1 calc R . .
H11B H 0.2374 0.5555 0.5647 0.050 Uiso 1 1 calc R . .
H11C H 0.2047 0.7356 0.5542 0.050 Uiso 1 1 calc R . .
C12 C 0.20076(10) 1.2422(4) 0.21788(16) 0.0232(6) Uani 1 1 d . . .
H12A H 0.1834 1.3489 0.1998 0.035 Uiso 1 1 calc R . .
H12B H 0.1923 1.1143 0.1997 0.035 Uiso 1 1 calc R . .
H12C H 0.2309 1.2672 0.2087 0.035 Uiso 1 1 calc R . .
C13 C 0.14868(10) 1.4162(4) 0.44255(16) 0.0275(6) Uani 1 1 d . . .
H13A H 0.1255 1.3322 0.4583 0.041 Uiso 1 1 calc R . .
H13B H 0.1371 1.5446 0.4290 0.041 Uiso 1 1 calc R . .
H13C H 0.1696 1.4378 0.4759 0.041 Uiso 1 1 calc R . .
C14 C 0.25732(8) 0.8790(3) 0.26276(12) 0.0146(5) Uani 1 1 d . . .
C15 C 0.23763(9) 0.7544(4) 0.21754(14) 0.0163(5) Uani 1 1 d . . .
H15 H 0.2101 0.7007 0.2249 0.020 Uiso 1 1 calc R . .
C16 C 0.25967(10) 0.7115(4) 0.16134(15) 0.0230(6) Uani 1 1 d . . .
H16 H 0.2465 0.6303 0.1305 0.028 Uiso 1 1 calc R . .
C17 C 0.30131(9) 0.7884(4) 0.15033(14) 0.0197(5) Uani 1 1 d . . .
H17 H 0.3159 0.7540 0.1130 0.024 Uiso 1 1 calc R . .
C18 C 0.32139(8) 0.9168(4) 0.19487(13) 0.0162(5) Uani 1 1 d . . .
C19 C 0.29830(8) 0.9592(4) 0.25133(13) 0.0164(5) Uani 1 1 d . . .
H19 H 0.3109 1.0435 0.2818 0.020 Uiso 1 1 calc R . .
C20 C 0.37499(11) 1.2982(5) 0.1706(2) 0.0427(10) Uani 1 1 d . . .
H20A H 0.3606 1.3620 0.2061 0.064 Uiso 1 1 calc R . .
H20B H 0.3590 1.3251 0.1321 0.064 Uiso 1 1 calc R . .
H20C H 0.4039 1.3516 0.1666 0.064 Uiso 1 1 calc R . .
C21 C 0.40449(12) 0.8952(6) 0.11526(19) 0.0438(9) Uani 1 1 d . . .
H21A H 0.4335 0.9472 0.1106 0.066 Uiso 1 1 calc R . .
H21B H 0.3882 0.9223 0.0771 0.066 Uiso 1 1 calc R . .
H21C H 0.4057 0.7512 0.1224 0.066 Uiso 1 1 calc R . .
C22 C 0.40850(10) 0.9643(5) 0.25779(17) 0.0325(7) Uani 1 1 d . . .
H22A H 0.4386 0.9984 0.2515 0.049 Uiso 1 1 calc R . .
H22B H 0.4060 0.8222 0.2676 0.049 Uiso 1 1 calc R . .
H22C H 0.3969 1.0429 0.2925 0.049 Uiso 1 1 calc R . .
C23 C 1.01684(8) 0.4424(4) 0.36678(13) 0.0149(5) Uani 1 1 d . . .
C24 C 1.00700(8) 0.3126(4) 0.31671(13) 0.0170(5) Uani 1 1 d . . .
C25 C 0.98228(8) 0.1304(4) 0.31373(13) 0.0189(5) Uani 1 1 d . . .
C26 C 0.98371(9) 0.0644(4) 0.25081(15) 0.0238(6) Uani 1 1 d . . .
H26 H 0.9703 -0.0514 0.2346 0.029 Uiso 1 1 calc R . .
C27 C 1.00885(10) 0.2030(4) 0.21603(15) 0.0236(6) Uani 1 1 d . . .
C28 C 1.04372(8) 0.6105(4) 0.35796(13) 0.0158(5) Uani 1 1 d . . .
C29 C 1.05994(9) 0.7590(4) 0.40147(15) 0.0166(6) Uani 1 1 d . . .
C30 C 1.08488(9) 0.8918(4) 0.36576(14) 0.0203(5) Uani 1 1 d . . .
H30 H 1.0999 1.0038 0.3815 0.024 Uiso 1 1 calc R . .
C31 C 1.08370(8) 0.8289(4) 0.30155(14) 0.0199(5) Uani 1 1 d . . .
C32 C 0.95761(10) 0.0244(4) 0.36556(16) 0.0247(6) Uani 1 1 d . . .
H32A H 0.9450 -0.0981 0.3489 0.037 Uiso 1 1 calc R . .
H32B H 0.9350 0.1119 0.3811 0.037 Uiso 1 1 calc R . .
H32C H 0.9771 -0.0086 0.3999 0.037 Uiso 1 1 calc R . .
C33 C 1.01873(11) 0.1987(5) 0.14607(17) 0.0337(7) Uani 1 1 d . . .
H33A H 1.0217 0.3353 0.1305 0.051 Uiso 1 1 calc R . .
H33B H 0.9954 0.1321 0.1238 0.051 Uiso 1 1 calc R . .
H33C H 1.0454 0.1260 0.1390 0.051 Uiso 1 1 calc R . .
C34 C 1.05338(10) 0.7717(4) 0.47247(15) 0.0204(6) Uani 1 1 d . . .
H34A H 1.0708 0.8799 0.4895 0.031 Uiso 1 1 calc R . .
H34B H 1.0619 0.6455 0.4918 0.031 Uiso 1 1 calc R . .
H34C H 1.0233 0.7977 0.4815 0.031 Uiso 1 1 calc R . .
C35 C 1.10566(10) 0.9228(4) 0.24572(16) 0.0265(6) Uani 1 1 d . . .
H35A H 1.1344 0.8672 0.2414 0.040 Uiso 1 1 calc R . .
H35B H 1.1076 1.0670 0.2519 0.040 Uiso 1 1 calc R . .
H35C H 1.0892 0.8948 0.2077 0.040 Uiso 1 1 calc R . .
C36 C 0.99642(8) 0.4056(4) 0.42955(13) 0.0152(5) Uani 1 1 d . . .
C37 C 1.01678(9) 0.2935(4) 0.47736(16) 0.0230(6) Uani 1 1 d . . .
H37 H 1.0447 0.2434 0.4709 0.028 Uiso 1 1 calc R . .
C38 C 0.99557(10) 0.2565(4) 0.53420(16) 0.0233(6) Uani 1 1 d . . .
H38 H 1.0096 0.1833 0.5662 0.028 Uiso 1 1 calc R . .
C39 C 0.95437(9) 0.3260(4) 0.54407(14) 0.0231(6) Uani 1 1 d . . .
H39 H 0.9406 0.2974 0.5826 0.028 Uiso 1 1 calc R . .
C40 C 0.93235(8) 0.4383(4) 0.49829(13) 0.0179(5) Uani 1 1 d . . .
C41 C 0.95448(8) 0.4762(4) 0.44090(13) 0.0159(5) Uani 1 1 d . . .
H41 H 0.9406 0.5513 0.4093 0.019 Uiso 1 1 calc R . .
C42 C 0.84547(10) 0.4819(5) 0.43322(16) 0.0305(7) Uani 1 1 d . . .
H42A H 0.8148 0.4972 0.4402 0.046 Uiso 1 1 calc R . .
H42B H 0.8514 0.3461 0.4189 0.046 Uiso 1 1 calc R . .
H42C H 0.8549 0.5771 0.4013 0.046 Uiso 1 1 calc R . .
C43 C 0.87516(12) 0.8074(5) 0.5277(2) 0.0466(11) Uani 1 1 d . . .
H43A H 0.8939 0.8771 0.4983 0.070 Uiso 1 1 calc R . .
H43B H 0.8855 0.8277 0.5705 0.070 Uiso 1 1 calc R . .
H43C H 0.8461 0.8598 0.5239 0.070 Uiso 1 1 calc R . .
C44 C 0.84859(12) 0.3827(6) 0.57472(18) 0.0417(9) Uani 1 1 d . . .
H44A H 0.8609 0.4222 0.6150 0.063 Uiso 1 1 calc R . .
H44B H 0.8533 0.2402 0.5680 0.063 Uiso 1 1 calc R . .
H44C H 0.8179 0.4100 0.5749 0.063 Uiso 1 1 calc R . .

loop_
_atom_site_aniso_label
_atom_site_aniso_U_11
_atom_site_aniso_U_22
_atom_site_aniso_U_33
_atom_site_aniso_U_23
_atom_site_aniso_U_13
_atom_site_aniso_U_12
Si1 0.0138(3) 0.0245(3) 0.0177(4) 0.0013(3) 0.0013(3) -0.0025(3)
Si2 0.0146(3) 0.0261(3) 0.0227(4) -0.0061(3) 0.0010(3) 0.0004(3)
F1 0.0206(8) 0.0384(9) 0.0287(10) 0.0052(8) 0.0106(7) -0.0032(7)
F2 0.0320(9) 0.0280(8) 0.0214(9) -0.0043(7) -0.0006(7) -0.0032(7)
F3 0.0345(9) 0.0222(7) 0.0181(9) 0.0010(6) -0.0021(7) 0.0010(7)
F4 0.0236(8) 0.0304(8) 0.0358(11) -0.0069(7) 0.0147(8) 0.0000(7)
N1 0.0140(10) 0.0211(10) 0.0173(11) 0.0036(9) 0.0026(9) -0.0043(8)
N2 0.0128(10) 0.0196(10) 0.0212(12) -0.0027(8) 0.0013(9) 0.0008(8)
N3 0.0168(10) 0.0188(9) 0.0181(12) -0.0020(8) 0.0018(9) 0.0011(8)
N4 0.0162(10) 0.0172(9) 0.0163(11) 0.0021(8) 0.0021(9) -0.0001(8)
B1 0.0180(14) 0.0239(13) 0.0164(15) 0.0005(11) 0.0032(12) -0.0037(11)
B2 0.0167(13) 0.0224(13) 0.0199(15) -0.0022(11) 0.0036(12) -0.0004(11)
C1 0.0093(10) 0.0173(10) 0.0191(13) -0.0011(9) -0.0008(9) -0.0029(9)
C2 0.0123(11) 0.0208(11) 0.0144(13) -0.0001(9) -0.0020(9) -0.0026(10)
C3 0.0162(12) 0.0170(11) 0.0251(15) 0.0000(10) -0.0053(11) -0.0003(9)
C4 0.0228(14) 0.0203(11) 0.0290(16) 0.0053(11) -0.0075(12) -0.0020(10)
C5 0.0222(13) 0.0240(12) 0.0205(14) 0.0058(11) -0.0027(11) -0.0091(11)
C6 0.0109(11) 0.0191(11) 0.0190(14) 0.0015(9) 0.0016(9) -0.0021(9)
C7 0.0127(12) 0.0162(11) 0.0229(17) 0.0008(9) -0.0024(11) -0.0012(9)
C8 0.0174(13) 0.0177(11) 0.0301(16) 0.0022(11) -0.0028(11) 0.0032(9)
C9 0.0141(12) 0.0191(11) 0.0281(15) -0.0025(11) 0.0021(11) 0.0010(9)
C10 0.0239(14) 0.0218(12) 0.0275(16) -0.0007(11) -0.0048(12) 0.0060(10)
C11 0.0376(18) 0.0365(16) 0.0250(18) 0.0106(14) -0.0007(14) -0.0063(15)
C12 0.0222(13) 0.0208(12) 0.0265(18) 0.0065(10) -0.0027(12) 0.0001(10)
C13 0.0176(13) 0.0284(13) 0.0365(18) -0.0073(13) 0.0057(12) 0.0036(11)
C14 0.0121(11) 0.0144(9) 0.0173(13) 0.0012(9) -0.0002(9) 0.0017(8)
C15 0.0138(11) 0.0191(11) 0.0159(14) -0.0027(9) -0.0025(10) -0.0011(9)
C16 0.0248(14) 0.0265(12) 0.0176(15) -0.0055(11) -0.0016(11) -0.0072(11)
C17 0.0164(12) 0.0289(12) 0.0139(13) 0.0003(10) -0.0008(10) 0.0024(10)
C18 0.0137(11) 0.0189(10) 0.0160(13) 0.0025(9) 0.0001(9) -0.0008(9)
C19 0.0168(12) 0.0155(10) 0.0168(13) -0.0015(9) -0.0029(10) 0.0004(9)
C20 0.0264(17) 0.0273(14) 0.074(3) 0.0148(18) -0.0091(17) -0.0079(13)
C21 0.0289(17) 0.066(2) 0.036(2) -0.0133(18) 0.0152(15) -0.0125(17)
C22 0.0150(13) 0.0521(19) 0.0306(18) 0.0085(15) -0.0051(12) -0.0058(13)
C23 0.0104(10) 0.0163(10) 0.0179(12) 0.0018(9) -0.0016(9) 0.0017(9)
C24 0.0115(11) 0.0191(11) 0.0204(14) 0.0010(10) -0.0008(10) 0.0019(9)
C25 0.0157(12) 0.0200(11) 0.0210(14) 0.0005(10) -0.0051(10) 0.0037(9)
C26 0.0217(14) 0.0183(11) 0.0313(16) -0.0070(11) -0.0034(12) 0.0002(10)
C27 0.0217(13) 0.0243(12) 0.0248(16) -0.0071(11) 0.0013(12) 0.0009(11)
C28 0.0113(11) 0.0182(10) 0.0180(13) 0.0020(9) 0.0004(9) 0.0001(9)
C29 0.0133(12) 0.0164(11) 0.0202(17) -0.0022(9) -0.0015(11) -0.0006(9)
C30 0.0154(12) 0.0187(11) 0.0268(15) -0.0022(10) -0.0015(11) -0.0024(9)
C31 0.0140(12) 0.0184(11) 0.0273(15) 0.0008(10) -0.0007(11) -0.0013(9)
C32 0.0224(13) 0.0181(11) 0.0336(17) 0.0034(11) -0.0044(12) -0.0077(10)
C33 0.0421(19) 0.0370(16) 0.0221(17) -0.0076(14) 0.0023(14) -0.0002(15)
C34 0.0224(14) 0.0213(11) 0.0176(16) -0.0051(10) -0.0039(11) 0.0002(10)
C35 0.0202(14) 0.0263(13) 0.0330(17) 0.0052(12) 0.0061(12) -0.0031(11)
C36 0.0137(11) 0.0158(10) 0.0162(13) 0.0007(9) -0.0007(9) -0.0014(9)
C37 0.0130(12) 0.0246(12) 0.0312(18) 0.0039(12) -0.0030(11) 0.0023(10)
C38 0.0227(14) 0.0266(13) 0.0205(16) 0.0080(10) -0.0082(12) -0.0015(10)
C39 0.0233(14) 0.0278(13) 0.0181(14) 0.0029(11) -0.0008(11) -0.0069(11)
C40 0.0127(11) 0.0223(11) 0.0187(14) -0.0009(10) -0.0023(10) -0.0035(9)
C41 0.0116(11) 0.0192(10) 0.0170(13) 0.0005(9) -0.0014(9) 0.0020(9)
C42 0.0190(14) 0.0455(17) 0.0268(17) -0.0067(13) -0.0023(12) 0.0025(13)
C43 0.0286(17) 0.0354(17) 0.076(3) -0.0206(19) -0.0139(18) 0.0108(15)
C44 0.0275(17) 0.065(2) 0.033(2) 0.0022(17) 0.0120(15) 0.0016(16)

loop_
_atom_type_symbol
_atom_type_description
_atom_type_scat_dispersion_real
_atom_type_scat_dispersion_imag
_atom_type_scat_source
C C 0.0033 0.0016 'International Tables Vol C Tables 4.2.6.8 and 6.1.1.4'
H H 0.0000 0.0000 'International Tables Vol C Tables 4.2.6.8 and 6.1.1.4'
B B 0.0013 0.0007 'International Tables Vol C Tables 4.2.6.8 and 6.1.1.4'
N N 0.0061 0.0033 'International Tables Vol C Tables 4.2.6.8 and 6.1.1.4'
F F 0.0171 0.0103 'International Tables Vol C Tables 4.2.6.8 and 6.1.1.4'
Si Si 0.0817 0.0704 'International Tables Vol C Tables 4.2.6.8 and 6.1.1.4'

loop_
_geom_angle_atom_site_label_1
_geom_angle_atom_site_label_2
_geom_angle_atom_site_label_3
_geom_angle
_geom_angle_site_symmetry_1
_geom_angle_site_symmetry_3
C22 Si1 C20 110.40(17) . .
C22 Si1 C21 109.44(18) . .
C20 Si1 C21 109.82(19) . .
C22 Si1 C18 107.54(14) . .
C20 Si1 C18 109.65(13) . .
C21 Si1 C18 109.96(14) . .
C42 Si2 C43 110.43(18) . .
C42 Si2 C44 108.97(17) . .
C43 Si2 C44 110.7(2) . .
C42 Si2 C40 107.65(14) . .
C43 Si2 C40 109.91(14) . .
C44 Si2 C40 109.12(15) . .
C5 N1 C2 107.4(2) . .
C5 N1 B1 126.7(3) . .
C2 N1 B1 125.8(2) . .
C9 N2 C6 107.7(2) . .
C9 N2 B1 126.5(2) . .
C6 N2 B1 125.8(2) . .
C27 N3 C24 108.7(2) . .
C27 N3 B2 126.0(3) . .
C24 N3 B2 125.1(2) . .
C31 N4 C28 109.0(2) . .
C31 N4 B2 125.9(2) . .
C28 N4 B2 125.0(2) . .
F2 B1 F1 109.1(2) . .
F2 B1 N1 109.9(2) . .
F1 B1 N1 110.1(2) . .
F2 B1 N2 111.1(2) . .
F1 B1 N2 110.0(2) . .
N1 B1 N2 106.6(2) . .
F4 B2 F3 109.5(3) . .
F4 B2 N4 109.7(2) . .
F3 B2 N4 110.4(2) . .
F4 B2 N3 110.6(2) . .
F3 B2 N3 109.6(2) . .
N4 B2 N3 107.0(2) . .
C2 C1 C6 121.4(2) . .
C2 C1 C14 118.8(2) . .
C6 C1 C14 119.7(2) . .
C1 C2 N1 120.2(2) . .
C1 C2 C3 131.8(3) . .
N1 C2 C3 107.9(2) . .
C4 C3 C2 106.0(2) . .
C4 C3 C10 125.2(3) . .
C2 C3 C10 128.8(3) . .
C3 C4 C5 109.0(2) . .
N1 C5 C4 109.6(3) . .
N1 C5 C11 122.2(3) . .
C4 C5 C11 128.2(3) . .
N2 C6 C1 120.0(2) . .
N2 C6 C7 108.3(2) . .
C1 C6 C7 131.7(3) . .
C8 C7 C6 105.8(3) . .
C8 C7 C12 125.7(3) . .
C6 C7 C12 128.5(2) . .
C7 C8 C9 108.8(2) . .
N2 C9 C8 109.4(2) . .
N2 C9 C13 122.9(3) . .
C8 C9 C13 127.7(3) . .
C19 C14 C15 120.2(2) . .
C19 C14 C1 118.3(2) . .
C15 C14 C1 121.5(2) . .
C16 C15 C14 119.0(2) . .
C15 C16 C17 121.0(3) . .
C16 C17 C18 120.8(3) . .
C17 C18 C19 117.2(2) . .
C17 C18 Si1 123.1(2) . .
C19 C18 Si1 119.60(19) . .
C14 C19 C18 121.8(2) . .
C24 C23 C28 121.3(2) . .
C24 C23 C36 118.7(2) . .
C28 C23 C36 120.0(2) . .
C23 C24 N3 120.6(2) . .
C23 C24 C25 132.1(3) . .
N3 C24 C25 107.3(2) . .
C26 C25 C24 106.8(2) . .
C26 C25 C32 124.0(2) . .
C24 C25 C32 129.2(3) . .
C25 C26 C27 107.9(2) . .
N3 C27 C26 109.3(3) . .
N3 C27 C33 123.2(3) . .
C26 C27 C33 127.5(3) . .
C23 C28 N4 120.7(2) . .
C23 C28 C29 131.8(3) . .
N4 C28 C29 107.4(2) . .
C30 C29 C28 106.4(3) . .
C30 C29 C34 125.1(3) . .
C28 C29 C34 128.5(2) . .
C29 C30 C31 108.5(2) . .
N4 C31 C30 108.7(2) . .
N4 C31 C35 123.1(3) . .
C30 C31 C35 128.2(2) . .
C41 C36 C37 118.1(3) . .
C41 C36 C23 119.4(2) . .
C37 C36 C23 122.4(2) . .
C38 C37 C36 120.1(3) . .
C39 C38 C37 120.8(3) . .
C38 C39 C40 121.9(3) . .
C39 C40 C41 116.8(2) . .
C39 C40 Si2 123.3(2) . .
C41 C40 Si2 119.94(19) . .
C36 C41 C40 122.4(2) . .

loop_
_geom_bond_atom_site_label_1
_geom_bond_atom_site_label_2
_geom_bond_distance
_geom_bond_site_symmetry_2
Si1 C22 1.846(3) .
Si1 C20 1.852(3) .
Si1 C21 1.854(4) .
Si1 C18 1.873(3) .
Si2 C42 1.856(3) .
Si2 C43 1.863(4) .
Si2 C44 1.873(4) .
Si2 C40 1.874(3) .
F1 B1 1.395(3) .
F2 B1 1.385(4) .
F3 B2 1.397(4) .
F4 B2 1.390(3) .
N1 C5 1.354(4) .
N1 C2 1.400(4) .
N1 B1 1.541(4) .
N2 C9 1.348(3) .
N2 C6 1.396(4) .
N2 B1 1.547(4) .
N3 C27 1.345(4) .
N3 C24 1.397(4) .
N3 B2 1.548(4) .
N4 C31 1.341(3) .
N4 C28 1.396(3) .
N4 B2 1.544(4) .
C1 C2 1.391(4) .
C1 C6 1.401(3) .
C1 C14 1.489(4) .
C2 C3 1.430(4) .
C3 C4 1.372(4) .
C3 C10 1.501(4) .
C4 C5 1.386(4) .
C5 C11 1.500(4) .
C6 C7 1.422(4) .
C7 C8 1.380(4) .
C7 C12 1.493(5) .
C8 C9 1.392(4) .
C9 C13 1.493(4) .
C14 C19 1.386(4) .
C14 C15 1.391(4) .
C15 C16 1.387(4) .
C16 C17 1.395(4) .
C17 C18 1.401(4) .
C18 C19 1.407(4) .
C23 C24 1.385(4) .
C23 C28 1.393(3) .
C23 C36 1.476(4) .
C24 C25 1.421(4) .
C25 C26 1.388(4) .
C25 C32 1.496(4) .
C26 C27 1.399(4) .
C27 C33 1.496(5) .
C28 C29 1.426(4) .
C29 C30 1.382(4) .
C29 C34 1.502(4) .
C30 C31 1.407(4) .
C31 C35 1.484(4) .
C36 C41 1.390(4) .
C36 C37 1.392(4) .
C37 C38 1.378(5) .
C38 C39 1.362(4) .
C39 C40 1.386(4) .
C40 C41 1.403(4) .
